data_4508751
loop_
_publ_author_name
'Awwadi, Firas F.'
'Willett, Roger D.'
'Haddad, Salim F.'
'Twamley, Brendan'

_publ_section_title
;
 The Electrostatic Nature of Aryl&#x2212;Bromine&#x2212;Halide
 Synthons:&#x2009; The Role of Aryl&#x2212;Bromine&#x2212;Halide Synthons
 in the Crystal Structures of
 thetrans-Bis(2-bromopyridine)dihalocopper(II)
 andtrans-Bis(3-bromopyridine)dihalocopper(II) Complexes
;
_journal_issue 8
_journal_name_full 'Crystal Growth &amp; Design'
_journal_page_first 1833
_journal_paper_doi 10.1021/cg060154b
_journal_volume 6
_journal_year 2006
_chemical_formula_moiety 'C10 H8 Br4 Cu N2'
_chemical_formula_sum 'C10 H8 Br4 Cu N2'
_chemical_formula_weight 539.36
_chemical_name_common (3-Brpy)2CuBr2
_chemical_name_systematic
; 
 ? 
;
_space_group_IT_number 14
_symmetry_cell_setting monoclinic
_symmetry_space_group_name_Hall '-P 2ybc'
_symmetry_space_group_name_H-M 'P 1 21/c 1'
_atom_sites_solution_hydrogens geom
_atom_sites_solution_primary direct
_atom_sites_solution_secondary difmap
_audit_creation_method SHELXL-97
_cell_angle_alpha 90.00
_cell_angle_beta 90.337(9)
_cell_angle_gamma 90.00
_cell_formula_units_Z 2
_cell_length_a 3.9355(16)
_cell_length_b 13.929(6)
_cell_length_c 12.236(5)
_cell_measurement_reflns_used 1517
_cell_measurement_temperature 81(2)
_cell_measurement_theta_max 27.53
_cell_measurement_theta_min 2.21
_cell_volume 670.7(5)
_computing_cell_refinement 'Bruker SAINT+ v. 6.22'
_computing_data_collection 'Bruker SMART v. 5.625'
_computing_data_reduction 'Bruker SAINT+ v. 6.22'
_computing_molecular_graphics 'XP, Bruker SHELXTL v. 6.10'
_computing_publication_material 'XCIF, Bruker SHELXTL v. 6.10'
_computing_structure_refinement 'XL, Bruker SHELXTL v. 6.10'
_computing_structure_solution 'XS, Bruker SHELXTL v. 6.10'
_diffrn_ambient_temperature 81(2)
_diffrn_detector_area_resol_mean 8.3
_diffrn_measured_fraction_theta_full 0.986
_diffrn_measured_fraction_theta_max 0.986
_diffrn_measurement_device_type 'Bruker/Siemens SMART APEX'
_diffrn_measurement_method \w
_diffrn_radiation_monochromator graphite
_diffrn_radiation_source 'normal-focus sealed tube'
_diffrn_radiation_type MoK\a
_diffrn_radiation_wavelength 0.71073
_diffrn_reflns_av_R_equivalents 0.0000
_diffrn_reflns_av_sigmaI/netI 0.0480
_diffrn_reflns_limit_h_max 4
_diffrn_reflns_limit_h_min -4
_diffrn_reflns_limit_k_max 16
_diffrn_reflns_limit_k_min -16
_diffrn_reflns_limit_l_max 14
_diffrn_reflns_limit_l_min -9
_diffrn_reflns_number 5477
_diffrn_reflns_theta_full 25.25
_diffrn_reflns_theta_max 25.25
_diffrn_reflns_theta_min 2.22
_diffrn_standards_number 0
_exptl_absorpt_coefficient_mu 13.519
_exptl_absorpt_correction_T_max 0.666
_exptl_absorpt_correction_T_min 0.099
_exptl_absorpt_correction_type multi-scan
_exptl_absorpt_process_details 'SADABS; Bruker, 2001'
_exptl_crystal_colour orange
_exptl_crystal_density_diffrn 2.671
_exptl_crystal_density_method 'not measured'
_exptl_crystal_description plate
_exptl_crystal_F_000 502
_exptl_crystal_size_max 0.31
_exptl_crystal_size_mid 0.04
_exptl_crystal_size_min 0.03
_refine_diff_density_max 1.275
_refine_diff_density_min -1.087
_refine_diff_density_rms 0.218
_refine_ls_extinction_method none
_refine_ls_goodness_of_fit_ref 1.095
_refine_ls_hydrogen_treatment constr
_refine_ls_matrix_type full
_refine_ls_number_parameters 80
_refine_ls_number_reflns 1199
_refine_ls_number_restraints 12
_refine_ls_restrained_S_all 1.090
_refine_ls_R_factor_all 0.0467
_refine_ls_R_factor_gt 0.0438
_refine_ls_shift/su_max 0.000
_refine_ls_shift/su_mean 0.000
_refine_ls_structure_factor_coef Fsqd
_refine_ls_weighting_details 'calc w=1/[\s^2^(Fo^2^)+(0.0218P)^2^+19.1064P] where P=(Fo^2^+2Fc^2^)/3'
_refine_ls_weighting_scheme calc
_refine_ls_wR_factor_gt 0.1125
_refine_ls_wR_factor_ref 0.1144
_reflns_number_gt 1127
_reflns_number_total 1199
_reflns_threshold_expression I>2\s(I)
_cod_data_source_file cg060154bsup4.cif
_cod_data_source_block bt390t
_cod_depositor_comments
;
The following automatic conversions were performed:

'_symmetry_cell_setting' value 'Monoclinic' changed to 'monoclinic'
according to /home/saulius/struct/CIF-dictionaries/cif_core.dic
dictionary named 'cif_core.dic' version 2.4.2 from 2011-04-26.

Automatic conversion script
Id: cif_fix_values 1891 2012-01-12 08:04:46Z andrius 
;
_cod_original_sg_symbol_H-M P2(1)/c
_cod_database_code 4508751

loop_
_symmetry_equiv_pos_as_xyz
'x, y, z'
'-x, y+1/2, -z+1/2'
'-x, -y, -z'
'x, -y-1/2, z-1/2'

loop_
_atom_site_label
_atom_site_type_symbol
_atom_site_fract_x
_atom_site_fract_y
_atom_site_fract_z
_atom_site_U_iso_or_equiv
_atom_site_adp_type
_atom_site_occupancy
_atom_site_symmetry_multiplicity
_atom_site_calc_flag
_atom_site_refinement_flags
Br1 Br 0.3751(3) -0.03612(7) 0.15372(8) 0.0106(3) Uani 1 1 d .
Br3 Br -0.2964(3) -0.39218(7) 0.10104(8) 0.0138(3) Uani 1 1 d .
Cu Cu 0.0000 0.0000 0.0000 0.0119(4) Uani 1 2 d S
N1 N -0.008(2) -0.1387(6) -0.0420(7) 0.0110(17) Uani 1 1 d .
C2 C -0.119(3) -0.2068(7) 0.0275(8) 0.011(2) Uani 1 1 d U
H2 H -0.1926 -0.1883 0.0982 0.013 Uiso 1 1 calc R
C3 C -0.130(3) -0.3022(7) -0.0010(8) 0.012(2) Uani 1 1 d U
C4 C -0.011(3) -0.3326(7) -0.1027(9) 0.015(2) Uani 1 1 d .
H4 H -0.0139 -0.3984 -0.1230 0.018 Uiso 1 1 calc R
C5 C 0.111(3) -0.2628(7) -0.1728(8) 0.015(2) Uani 1 1 d .
H5 H 0.1953 -0.2803 -0.2426 0.018 Uiso 1 1 calc R
C6 C 0.110(3) -0.1674(7) -0.1413(9) 0.015(2) Uani 1 1 d .
H6 H 0.1950 -0.1204 -0.1904 0.018 Uiso 1 1 calc R

loop_
_atom_site_aniso_label
_atom_site_aniso_U_11
_atom_site_aniso_U_22
_atom_site_aniso_U_33
_atom_site_aniso_U_23
_atom_site_aniso_U_13
_atom_site_aniso_U_12
Br1 0.0107(5) 0.0113(5) 0.0097(5) -0.0003(4) 0.0006(4) 0.0005(4)
Br3 0.0143(5) 0.0124(5) 0.0146(5) 0.0026(4) 0.0035(4) -0.0012(4)
Cu 0.0162(9) 0.0077(8) 0.0119(8) -0.0013(7) -0.0018(7) -0.0002(7)
N1 0.010(4) 0.011(4) 0.012(4) 0.000(3) 0.001(3) -0.002(4)
C2 0.010(4) 0.015(4) 0.009(4) -0.001(3) 0.000(3) 0.000(3)
C3 0.010(4) 0.015(4) 0.011(4) 0.001(3) 0.001(3) 0.002(3)
C4 0.016(5) 0.010(5) 0.018(5) -0.004(4) 0.001(4) 0.002(4)
C5 0.010(5) 0.019(5) 0.016(5) -0.001(4) 0.001(4) 0.004(4)
C6 0.015(5) 0.013(5) 0.018(5) 0.002(4) -0.003(4) -0.003(4)

loop_
_atom_type_symbol
_atom_type_description
_atom_type_scat_dispersion_real
_atom_type_scat_dispersion_imag
_atom_type_scat_source
C C 0.0033 0.0016 'International Tables Vol C Tables 4.2.6.8 and 6.1.1.4'
H H 0.0000 0.0000 'International Tables Vol C Tables 4.2.6.8 and 6.1.1.4'
N N 0.0061 0.0033 'International Tables Vol C Tables 4.2.6.8 and 6.1.1.4'
Cu Cu 0.3201 1.2651 'International Tables Vol C Tables 4.2.6.8 and 6.1.1.4'
Br Br -0.2901 2.4595 'International Tables Vol C Tables 4.2.6.8 and 6.1.1.4'

loop_
_geom_angle_atom_site_label_1
_geom_angle_atom_site_label_2
_geom_angle_atom_site_label_3
_geom_angle
_geom_angle_site_symmetry_1
_geom_angle_site_symmetry_3
N1 Cu N1 179.999(1) . 3
N1 Cu Br1 89.6(2) . 3
N1 Cu Br1 90.4(2) 3 3
N1 Cu Br1 90.4(2) . .
N1 Cu Br1 89.6(2) 3 .
Br1 Cu Br1 180.0 3 .
C2 N1 C6 118.0(9) . .
C2 N1 Cu 121.5(7) . .
C6 N1 Cu 120.5(7) . .
N1 C2 C3 122.0(9) . .
N1 C2 H2 119.0 . .
C3 C2 H2 119.0 . .
C2 C3 C4 120.6(9) . .
C2 C3 Br3 119.0(8) . .
C4 C3 Br3 120.4(8) . .
C5 C4 C3 117.2(9) . .
C5 C4 H4 121.4 . .
C3 C4 H4 121.4 . .
C6 C5 C4 120.0(10) . .
C6 C5 H5 120.0 . .
C4 C5 H5 120.0 . .
N1 C6 C5 122.1(10) . .
N1 C6 H6 118.9 . .
C5 C6 H6 118.9 . .

loop_
_geom_bond_atom_site_label_1
_geom_bond_atom_site_label_2
_geom_bond_distance
_geom_bond_site_symmetry_2
Br1 Cu 2.4367(12) .
Br3 C3 1.890(10) .
Cu N1 1.999(8) .
Cu N1 1.999(8) 3
Cu Br1 2.4367(12) 3
N1 C2 1.349(13) .
N1 C6 1.363(14) .
C2 C3 1.373(14) .
C2 H2 0.9500 .
C3 C4 1.398(14) .
C4 C5 1.384(15) .
C4 H4 0.9500 .
C5 C6 1.383(14) .
C5 H5 0.9500 .
C6 H6 0.9500 .

loop_
_geom_hbond_atom_site_label_D
_geom_hbond_atom_site_label_H
_geom_hbond_atom_site_label_A
_geom_hbond_distance_DH
_geom_hbond_distance_HA
_geom_hbond_distance_DA
_geom_hbond_angle_DHA
_geom_hbond_site_symmetry_A
C5 H5 Br1 0.95 2.94 3.668(10) 134.2 4
C2 H2 Br1 0.95 2.80 3.470(10) 127.9 1_455
C6 H6 Br1 0.95 2.79 3.488(10) 130.5 3_655

loop_
_geom_torsion_atom_site_label_1
_geom_torsion_atom_site_label_2
_geom_torsion_atom_site_label_3
_geom_torsion_atom_site_label_4
_geom_torsion
_geom_torsion_site_symmetry_1
N1 Cu N1 C2 -165.8(8) 3
Br1 Cu N1 C2 -120.8(8) 3
Br1 Cu N1 C2 59.2(8) .
N1 Cu N1 C6 16.2(10) 3
Br1 Cu N1 C6 61.1(8) 3
Br1 Cu N1 C6 -118.9(8) .
C6 N1 C2 C3 -2.8(15) .
Cu N1 C2 C3 179.1(8) .
N1 C2 C3 C4 2.5(16) .
N1 C2 C3 Br3 -179.0(7) .
C2 C3 C4 C5 -0.9(15) .
Br3 C3 C4 C5 -179.3(8) .
C3 C4 C5 C6 -0.3(15) .
C2 N1 C6 C5 1.5(15) .
Cu N1 C6 C5 179.6(8) .
C4 C5 C6 N1 0.0(16) .
